data_2021576
loop_
_publ_author_name
'Santiago de Oliveira, Yara'
'Saraiva Costa, Wendell'
'Ferreira Borges, Poliana'
'Silmara Alves de Santana, Maria'
'Ayala, Alejandro Pedro'

_publ_section_title
;
 The design of novel metronidazole benzoate structures: exploring
 stoichiometric diversity
;
_journal_coeditor_code JX3032
_journal_issue 5
_journal_name_full 'Acta Crystallographica Section C'
_journal_page_first
;
;
_journal_paper_doi 10.1107/S2053229619003838
_journal_volume 75
_journal_year 2019
_chemical_formula_iupac '2C13 H13 N3 O4, 0.5C6 H4 O8'
_chemical_formula_moiety '2(C13 H13 N3 O4), 0.5(C6 H4 O8)'
_chemical_formula_sum 'C29 H28 N6 O12'
_chemical_formula_weight 652.57
_chemical_name_common
;
Benzoylmetronidazole--malonic acid (4/1)
;
_chemical_name_systematic
;
2-(2-Methyl-5-nitro-1<i>H</i>-imidazol-1-yl)ethyl benzoate--malonic acid (4/1)
;
_space_group_crystal_system orthorhombic
_space_group_IT_number 60
_space_group_name_Hall '-P 2n 2ab'
_space_group_name_H-M_alt 'P b c n'
_symmetry_space_group_name_Hall '-P 2n 2ab'
_symmetry_space_group_name_H-M 'P b c n'
_atom_sites_solution_hydrogens geom
_atom_sites_solution_primary dual
_audit_creation_method
;
Olex2 1.2
(compiled 2018.05.29 svn.r3508 for OlexSys, GUI svn.r5506)
;
_cell_angle_alpha 90
_cell_angle_beta 90
_cell_angle_gamma 90
_cell_formula_units_Z 4
_cell_length_a 26.1542(4)
_cell_length_b 7.27080(10)
_cell_length_c 16.6719(3)
_cell_measurement_reflns_used 9937
_cell_measurement_temperature 300
_cell_measurement_theta_max 72.47
_cell_measurement_theta_min 3.14
_cell_volume 3170.36(9)
_computing_cell_refinement
;
SAINT (Bruker, 2016)
;
_computing_data_collection
;
APEX3 (Bruker, 2012)
;
_computing_data_reduction
;
SAINT (Bruker, 2016)
;
_computing_molecular_graphics
;
OLEX2 (Dolomanov <i>et al.</i>,  2009),
<i>MERCURY</i> (Version 3.10; Macrae <i>et al.</i>,  2008) and
<i>VEGA</i> (Pedretti <i>et al.</i>, 2004)
;
_computing_publication_material
;
OLEX2 (Dolomanov <i>et al.</i>,  2009)
;
_computing_structure_refinement
;
SHELXL2018 (Sheldrick, 2015b)
;
_computing_structure_solution
;
SHELXT2014 (Sheldrick, 2015a)
;
_diffrn_ambient_temperature 297
_diffrn_measured_fraction_theta_full 0.997
_diffrn_measured_fraction_theta_max 0.997
_diffrn_measurement_device_type 'Bruker APEXII CCD'
_diffrn_measurement_method '\f and \w scans'
_diffrn_radiation_type CuK\a
_diffrn_radiation_wavelength 1.54178
_diffrn_reflns_av_R_equivalents 0.0383
_diffrn_reflns_av_unetI/netI 0.0196
_diffrn_reflns_limit_h_max 31
_diffrn_reflns_limit_h_min -31
_diffrn_reflns_limit_k_max 8
_diffrn_reflns_limit_k_min -8
_diffrn_reflns_limit_l_max 20
_diffrn_reflns_limit_l_min -20
_diffrn_reflns_number 54755
_diffrn_reflns_theta_full 67.679
_diffrn_reflns_theta_max 68.208
_diffrn_reflns_theta_min 5.570
_diffrn_standards_number 0
_exptl_absorpt_coefficient_mu 0.922
_exptl_absorpt_correction_T_max 0.9074
_exptl_absorpt_correction_T_min 0.7355
_exptl_absorpt_correction_type numerical
_exptl_absorpt_process_details
;
(SADABS; Bruker, 2016)
;
_exptl_crystal_colour 'clear light colourless'
_exptl_crystal_density_diffrn 1.367
_exptl_crystal_description prism
_exptl_crystal_F_000 1360
_exptl_crystal_size_max 0.455
_exptl_crystal_size_mid 0.29
_exptl_crystal_size_min 0.13
_refine_diff_density_max 0.327
_refine_diff_density_min -0.268
_refine_ls_extinction_coef 0.0039(11)
_refine_ls_extinction_expression Fc^*^=kFc[1+0.001xFc^2^\l^3^/sin(2\q)]^-1/4^
_refine_ls_extinction_method
;
SHELXL2018 (Sheldrick, 2015b)
;
_refine_ls_goodness_of_fit_ref 1.128
_refine_ls_hydrogen_treatment constr
_refine_ls_matrix_type full
_refine_ls_number_parameters 244
_refine_ls_number_reflns 2893
_refine_ls_number_restraints 36
_refine_ls_restrained_S_all 1.129
_refine_ls_R_factor_all 0.0834
_refine_ls_R_factor_gt 0.0779
_refine_ls_shift/su_max 0.001
_refine_ls_shift/su_mean 0.000
_refine_ls_structure_factor_coef Fsqd
_refine_ls_weighting_details 'w=1/[\s^2^(Fo^2^)+(0.1596P)^2^+0.3629P] where P=(Fo^2^+2Fc^2^)/3'
_refine_ls_weighting_scheme calc
_refine_ls_wR_factor_gt 0.2572
_refine_ls_wR_factor_ref 0.2678
_reflns_number_gt 2423
_reflns_number_total 2893
_reflns_threshold_expression 'I > 2\s(I)'
_cod_data_source_file jx3032sup1.cif
_cod_data_source_block bzmdmln
_cod_database_code 2021576
_shelx_space_group_comment
;
The symmetry employed for this shelxl refinement is uniquely defined
by the following loop, which should always be used as a source of
symmetry information in preference to the above space-group names.
They are only intended as comments.
;
_shelx_estimated_absorpt_t_min 0.679
_shelx_estimated_absorpt_t_max 0.889

loop_
_space_group_symop_operation_xyz
'x, y, z'
'-x+1/2, -y+1/2, z+1/2'
'-x, y, -z+1/2'
'x+1/2, -y+1/2, -z'
'-x, -y, -z'
'x-1/2, y-1/2, -z-1/2'
'x, -y, z-1/2'
'-x-1/2, y-1/2, z'

loop_
_atom_site_type_symbol
_atom_site_label
_atom_site_fract_x
_atom_site_fract_y
_atom_site_fract_z
_atom_site_U_iso_or_equiv
_atom_site_adp_type
_atom_site_calc_flag
_atom_site_occupancy
_atom_site_disorder_assembly
_atom_site_disorder_group
O O3 0.29519(7) 0.6661(3) 0.53894(10) 0.1002(6) Uani d 1 . .
O O4 0.21543(9) 0.6847(4) 0.58610(14) 0.1407(10) Uani d 1 . .
N N1 0.39769(8) 0.5613(3) 0.58207(13) 0.0982(6) Uani d 1 . .
C C7 0.24416(10) 0.6583(4) 0.53037(16) 0.0976(7) Uani d 1 . .
N N2 0.44070(10) 0.3861(5) 0.49826(17) 0.1221(9) Uani d 1 . .
C C13 0.26247(11) 0.5592(3) 0.39102(16) 0.0990(7) Uani d 1 . .
H H13 0.297280 0.557512 0.402389 0.119 Uiso calc 1 . .
N N3 0.39562(11) 0.3512(5) 0.7007(2) 0.1341(10) Uani d 1 A 2
C C8 0.22811(9) 0.6113(3) 0.44877(16) 0.0912(7) Uani d 1 . .
O O1 0.36955(13) 0.4498(6) 0.73879(15) 0.1791(15) Uani d 1 A 2
C C6 0.31291(13) 0.6898(5) 0.61932(18) 0.1201(10) Uani d 1 . .
H H6A 0.304906 0.581714 0.651065 0.144 Uiso calc 1 . .
H H6B 0.296435 0.795389 0.643718 0.144 Uiso calc 1 . .
C C5 0.36982(14) 0.7184(5) 0.6162(2) 0.1214(10) Uani d 1 . .
H H5A 0.377022 0.826914 0.584294 0.146 Uiso calc 1 . .
H H5B 0.382282 0.741023 0.670087 0.146 Uiso calc 1 . .
C C1 0.41726(10) 0.5501(5) 0.50779(16) 0.1076(9) Uani d 1 . .
C C2 0.43619(11) 0.2967(5) 0.5682(2) 0.1165(9) Uani d 1 . .
H H2 0.449468 0.180669 0.579041 0.140 Uiso calc 1 . .
C C12 0.24521(15) 0.5095(5) 0.31615(19) 0.1220(10) Uani d 1 . .
H H12 0.268778 0.474998 0.277171 0.146 Uiso calc 1 . .
C C9 0.17676(12) 0.6158(5) 0.4293(2) 0.1239(10) Uani d 1 . .
H H9 0.152766 0.653022 0.467173 0.149 Uiso calc 1 . .
O O2 0.41029(16) 0.2059(6) 0.7247(3) 0.2129(19) Uani d 1 A 2
C C3 0.40976(10) 0.3995(4) 0.61981(18) 0.1060(8) Uani d 1 . .
C C10 0.16136(17) 0.5646(7) 0.3534(3) 0.1490(15) Uani d 1 . .
H H10 0.126798 0.568399 0.340365 0.179 Uiso calc 1 . .
C C11 0.1952(2) 0.5094(6) 0.2979(2) 0.1391(13) Uani d 1 . .
H H11 0.184141 0.471593 0.247515 0.167 Uiso calc 1 . .
C C4 0.41453(17) 0.6957(7) 0.4471(3) 0.1555(16) Uani d 1 . .
H H4A 0.380368 0.743804 0.445026 0.233 Uiso calc 1 . .
H H4B 0.423554 0.646143 0.395651 0.233 Uiso calc 1 . .
H H4C 0.437869 0.792578 0.460914 0.233 Uiso calc 1 . .
O O1' 0.4899(3) 0.1937(13) 0.3802(4) 0.138(3) Uani d 0.5 B 1
H H1' 0.462376 0.171352 0.401729 0.207 Uiso calc 0.5 B 1
C C1' 0.4823(3) 0.2427(12) 0.3078(5) 0.106(2) Uani d 0.5 B 1
O O2' 0.4576(4) 0.3627(13) 0.2891(5) 0.213(4) Uani d 0.5 B 1
C C2' 0.500000 0.1017(7) 0.250000 0.1213(13) Uani d 1 . .
O O2" 0.5116(4) 0.1127(9) 0.3942(4) 0.152(2) Uani d 0.5 B 2
C C1" 0.4925(3) 0.1738(11) 0.3373(6) 0.105(2) Uani d 0.5 B 2
O O1" 0.4611(3) 0.3098(12) 0.3421(5) 0.185(3) Uani d 0.5 B 2
H H1" 0.450297 0.317907 0.388154 0.277 Uiso calc 0.5 B 2

loop_
_atom_site_aniso_label
_atom_site_aniso_U_11
_atom_site_aniso_U_22
_atom_site_aniso_U_33
_atom_site_aniso_U_12
_atom_site_aniso_U_13
_atom_site_aniso_U_23
O3 0.0978(12) 0.1145(12) 0.0883(11) 0.0141(8) 0.0050(8) 0.0030(8)
O4 0.1174(15) 0.190(2) 0.1145(16) 0.0319(14) 0.0284(12) -0.0079(15)
N1 0.0877(12) 0.1129(14) 0.0940(13) -0.0032(10) -0.0056(9) -0.0007(10)
C7 0.0945(15) 0.0968(14) 0.1015(16) 0.0193(11) 0.0169(12) 0.0104(12)
N2 0.0934(14) 0.160(2) 0.1128(17) -0.0092(14) 0.0132(12) -0.0241(16)
C13 0.1102(17) 0.0899(14) 0.0968(16) -0.0003(12) 0.0094(12) 0.0096(12)
N3 0.1095(18) 0.169(3) 0.124(2) 0.0232(17) 0.0120(15) 0.0390(19)
C8 0.0917(14) 0.0806(12) 0.1014(15) 0.0051(10) 0.0060(11) 0.0209(11)
O1 0.159(2) 0.275(4) 0.1037(16) 0.063(3) 0.0161(15) 0.026(2)
C6 0.120(2) 0.150(2) 0.0906(16) 0.0267(18) -0.0044(14) -0.0155(16)
C5 0.130(2) 0.118(2) 0.116(2) 0.0064(17) -0.0114(17) -0.0212(16)
C1 0.0871(14) 0.141(2) 0.0945(16) -0.0176(14) -0.0003(11) 0.0035(15)
C2 0.0947(17) 0.124(2) 0.131(2) -0.0053(14) 0.0115(16) -0.0025(17)
C12 0.151(3) 0.1107(19) 0.1046(19) -0.0162(19) 0.0084(19) 0.0106(16)
C9 0.0969(18) 0.140(2) 0.135(3) 0.0034(16) 0.0031(17) 0.025(2)
O2 0.197(3) 0.230(4) 0.212(4) 0.064(3) 0.060(3) 0.109(3)
C3 0.0827(14) 0.1249(19) 0.1105(18) -0.0017(13) 0.0031(12) 0.0086(15)
C10 0.126(3) 0.165(3) 0.157(4) -0.015(2) -0.040(3) 0.038(3)
C11 0.171(3) 0.129(2) 0.117(2) -0.039(3) -0.026(2) 0.034(2)
C4 0.131(3) 0.207(4) 0.128(3) -0.021(3) 0.000(2) 0.048(3)
O1' 0.141(5) 0.174(6) 0.099(4) 0.044(4) 0.001(3) 0.000(4)
C1' 0.089(4) 0.126(6) 0.104(4) 0.017(4) 0.004(3) 0.013(4)
O2' 0.302(10) 0.225(7) 0.112(4) 0.145(7) 0.025(5) 0.010(5)
C2' 0.131(3) 0.133(3) 0.099(3) 0.000 -0.001(2) 0.000
O2" 0.210(7) 0.134(4) 0.111(4) 0.034(4) -0.017(4) -0.010(3)
C1" 0.079(4) 0.099(5) 0.135(8) 0.003(3) 0.015(5) 0.010(5)
O1" 0.203(7) 0.218(7) 0.134(5) 0.106(6) 0.029(5) 0.018(5)

loop_
_atom_type_symbol
_atom_type_description
_atom_type_scat_dispersion_real
_atom_type_scat_dispersion_imag
_atom_type_scat_source
C C 0.0181 0.0091 'International Tables Vol C Tables 4.2.6.8 and 6.1.1.4'
H H 0.0000 0.0000 'International Tables Vol C Tables 4.2.6.8 and 6.1.1.4'
N N 0.0311 0.0180 'International Tables Vol C Tables 4.2.6.8 and 6.1.1.4'
O O 0.0492 0.0322 'International Tables Vol C Tables 4.2.6.8 and 6.1.1.4'

loop_
_geom_angle_atom_site_label_1
_geom_angle_atom_site_label_2
_geom_angle_atom_site_label_3
_geom_angle_site_symmetry_1
_geom_angle_site_symmetry_3
_geom_angle
C7 O3 C6 . . 115.3(2)
C1 N1 C5 . . 126.4(3)
C1 N1 C3 . . 106.4(2)
C3 N1 C5 . . 127.1(3)
O3 C7 C8 . . 113.2(2)
O4 C7 O3 . . 121.9(3)
O4 C7 C8 . . 124.9(3)
C2 N2 C1 . . 106.6(3)
C8 C13 C12 . . 119.7(3)
O1 N3 O2 . . 122.9(4)
O1 N3 C3 . . 120.4(3)
O2 N3 C3 . . 116.6(4)
C13 C8 C7 . . 122.0(2)
C13 C8 C9 . . 118.6(3)
C9 C8 C7 . . 119.4(3)
O3 C6 C5 . . 107.8(3)
N1 C5 C6 . . 113.4(3)
N1 C1 N2 . . 109.6(3)
N1 C1 C4 . . 125.0(3)
N2 C1 C4 . . 125.4(3)
C3 C2 N2 . . 109.6(3)
C11 C12 C13 . . 121.7(3)
C10 C9 C8 . . 119.5(3)
N1 C3 N3 . . 125.4(3)
C2 C3 N1 . . 107.7(3)
C2 C3 N3 . . 126.9(3)
C11 C10 C9 . . 121.4(4)
C10 C11 C12 . . 119.1(4)
O1' C1' C2' . . 112.0(7)
O2' C1' O1' . . 124.5(8)
O2' C1' C2' . . 122.3(7)
C1' C2' C1' 3_655 . 92.4(7)
C1' C2' C1" 3_655 3_655 28.4(3)
C1' C2' C1" . 3_655 114.4(6)
C1" C2' C1" 3_655 . 140.7(7)
O2" C1" C2' . . 125.5(7)
O2" C1" O1" . . 121.1(10)
O1" C1" C2' . . 113.4(8)

loop_
_geom_bond_atom_site_label_1
_geom_bond_atom_site_label_2
_geom_bond_site_symmetry_2
_geom_bond_distance
O3 C7 . 1.344(3)
O3 C6 . 1.428(4)
O4 C7 . 1.210(3)
N1 C5 . 1.469(4)
N1 C1 . 1.343(4)
N1 C3 . 1.371(4)
C7 C8 . 1.464(4)
N2 C1 . 1.350(4)
N2 C2 . 1.340(4)
C13 C8 . 1.370(4)
C13 C12 . 1.376(4)
N3 O1 . 1.176(4)
N3 O2 . 1.193(4)
N3 C3 . 1.441(4)
C8 C9 . 1.382(4)
C6 C5 . 1.504(5)
C1 C4 . 1.466(5)
C2 C3 . 1.333(4)
C12 C11 . 1.344(5)
C9 C10 . 1.380(6)
C10 C11 . 1.341(6)
O1' C1' . 1.274(9)
C1' O2' . 1.129(9)
C1' C2' . 1.482(9)
C2' C1" . 1.559(10)
C2' C1" 3_655 1.559(10)
O2" C1" . 1.161(11)
C1" O1" . 1.288(9)

_cod_database_fobs_code 2021576
